data_4518888
loop_
_publ_author_name
'Nabiyeva, Tomiris'
'Roufosse, Basile'
'Odachowski, Matylda'
'Baumgartner, Judith'
'Marschner, Christoph'
'Verma, Akalesh Kumar'
'Blom, Burgert'

_publ_section_title
;
 Osmium Arene Germyl, Stannyl, Germanate, and Stannate Complexes as
 Anticancer Agents
;
_journal_name_full 'ACS Omega'
_journal_paper_doi 10.1021/acsomega.1c02665
_journal_year 2021
_chemical_formula_sum 'C35 H32 Cl4 Ge Os P2'
_chemical_formula_weight 919.14
_space_group_IT_number 9
_space_group_name_Hall 'C -2yc'
_space_group_name_H-M_alt 'C 1 c 1'
_symmetry_cell_setting monoclinic
_symmetry_space_group_name_H-M 'C 1 c 1'
_atom_sites_solution_hydrogens geom
_atom_sites_solution_primary direct
_atom_sites_solution_secondary difmap
_audit_creation_method SHELXL-97
_cell_angle_alpha 90.00
_cell_angle_beta 106.056(3)
_cell_angle_gamma 90.00
_cell_formula_units_Z 4
_cell_length_a 10.624(2)
_cell_length_b 20.878(6)
_cell_length_c 16.830(4)
_cell_measurement_reflns_used 11368
_cell_measurement_temperature 150(2)
_cell_measurement_theta_max 52.547
_cell_measurement_theta_min 4.515
_cell_volume 3587.4(15)
_computing_cell_refinement 'Bruker XSCANS'
_computing_data_collection 'Bruker XSCANS'
_computing_data_reduction 'Bruker SHELXTL'
_computing_molecular_graphics 'Bruker SHELXTL'
_computing_publication_material 'Bruker SHELXTL'
_computing_structure_refinement 'SHELXL-97 (Sheldrick, 1997)'
_computing_structure_solution 'SHELXS-97 (Sheldrick, 1990)'
_diffrn_ambient_temperature 150(2)
_diffrn_measured_fraction_theta_full 0.990
_diffrn_measured_fraction_theta_max 0.990
_diffrn_measurement_device_type 'SMART APEX'
_diffrn_measurement_method '\w scans'
_diffrn_radiation_monochromator graphite
_diffrn_radiation_source 'fine-focus sealed tube'
_diffrn_radiation_type MoK\a
_diffrn_radiation_wavelength 0.71073
_diffrn_reflns_av_R_equivalents 0.0378
_diffrn_reflns_av_sigmaI/netI 0.0745
_diffrn_reflns_limit_h_max 12
_diffrn_reflns_limit_h_min -13
_diffrn_reflns_limit_k_max 25
_diffrn_reflns_limit_k_min -26
_diffrn_reflns_limit_l_max 20
_diffrn_reflns_limit_l_min -20
_diffrn_reflns_number 13705
_diffrn_reflns_theta_full 26.38
_diffrn_reflns_theta_max 26.38
_diffrn_reflns_theta_min 1.95
_exptl_absorpt_coefficient_mu 4.787
_exptl_absorpt_correction_T_max 0.7006
_exptl_absorpt_correction_T_min 0.1613
_exptl_absorpt_correction_type multi-scan
_exptl_absorpt_process_details SADABS
_exptl_crystal_colour yellow
_exptl_crystal_density_diffrn 1.702
_exptl_crystal_density_method 'not measured'
_exptl_crystal_description blocks
_exptl_crystal_F_000 1792
_exptl_crystal_size_max 0.60
_exptl_crystal_size_mid 0.20
_exptl_crystal_size_min 0.08
_refine_diff_density_max 1.474
_refine_diff_density_min -1.395
_refine_diff_density_rms 0.119
_refine_ls_abs_structure_details 'Flack H D (1983), Acta Cryst. A39, 876-881'
_refine_ls_abs_structure_Flack -0.001(6)
_refine_ls_extinction_method none
_refine_ls_goodness_of_fit_ref 0.967
_refine_ls_hydrogen_treatment constr
_refine_ls_matrix_type full
_refine_ls_number_parameters 428
_refine_ls_number_reflns 6872
_refine_ls_number_restraints 2
_refine_ls_restrained_S_all 0.967
_refine_ls_R_factor_all 0.0320
_refine_ls_R_factor_gt 0.0312
_refine_ls_shift/su_max 0.005
_refine_ls_shift/su_mean 0.000
_refine_ls_structure_factor_coef Fsqd
_refine_ls_weighting_details 'calc w=1/[\s^2^(Fo^2^)+(0.0000P)^2^+0.0000P] where P=(Fo^2^+2Fc^2^)/3'
_refine_ls_weighting_scheme calc
_refine_ls_wR_factor_gt 0.0757
_refine_ls_wR_factor_ref 0.0761
_reflns_number_gt 6626
_reflns_number_total 6872
_reflns_threshold_expression >2sigma(I)
_cod_data_source_file ao1c02665_si_002.cif
_cod_data_source_block 8_1351j
_cod_original_cell_volume 3587.2(15)
_cod_original_sg_symbol_H-M Cc
_cod_database_code 4518888
_platon_squeeze_void_probe_radius 1.20

loop_
_symmetry_equiv_pos_as_xyz
'x, y, z'
'x, -y, z+1/2'
'x+1/2, y+1/2, z'
'x+1/2, -y+1/2, z+1/2'

loop_
_atom_site_label
_atom_site_type_symbol
_atom_site_fract_x
_atom_site_fract_y
_atom_site_fract_z
_atom_site_U_iso_or_equiv
_atom_site_adp_type
_atom_site_occupancy
_atom_site_symmetry_multiplicity
_atom_site_calc_flag
_atom_site_refinement_flags
_atom_site_disorder_assembly
_atom_site_disorder_group
Ge1 Ge 0.7942(2) 0.96476(9) 0.66979(11) 0.0420(6) Uani 0.426(3) 1 d P A 1
Cl1 Cl 0.5729(5) 0.9719(2) 0.6533(4) 0.0596(14) Uani 0.426(3) 1 d P A 1
Cl2 Cl 0.851(2) 0.9849(10) 0.8058(10) 0.052(5) Uani 0.426(3) 1 d P A 1
Cl3 Cl 0.806(3) 0.8551(15) 0.6831(15) 0.048(6) Uani 0.426(3) 1 d P A 1
Ge2 Ge 0.89857(12) 0.94633(6) 0.69731(7) 0.0318(4) Uani 0.574(3) 1 d P A 2
Cl4 Cl 0.8273(17) 0.9873(7) 0.8067(8) 0.046(3) Uani 0.574(3) 1 d P A 2
Cl5 Cl 0.781(2) 0.8515(10) 0.6839(9) 0.0324(19) Uani 0.574(3) 1 d P A 2
Cl6 Cl 0.7522(4) 0.99945(14) 0.59573(18) 0.0478(8) Uani 0.574(3) 1 d P A 2
Os1 Os 0.749067(19) 0.767960(8) 0.249718(16) 0.01815(6) Uani 1 1 d . . .
Cl7 Cl 0.93393(14) 0.75743(7) 0.36901(8) 0.0253(3) Uani 1 1 d . . .
P1 P 0.91051(19) 0.77232(7) 0.18109(11) 0.0192(4) Uani 1 1 d . . .
P2 P 0.81142(14) 0.66412(7) 0.22596(8) 0.0221(3) Uani 1 1 d . . .
C1 C 0.5615(7) 0.7580(3) 0.2877(4) 0.0253(15) Uani 1 1 d . . .
C2 C 0.5794(8) 0.8571(4) 0.4544(5) 0.0424(19) Uani 1 1 d . . .
H2A H 0.5859 0.8981 0.4274 0.064 Uiso 1 1 calc R . .
H2B H 0.6073 0.8628 0.5146 0.064 Uiso 1 1 calc R . .
H2C H 0.4884 0.8421 0.4374 0.064 Uiso 1 1 calc R . .
C3 C 0.6348(6) 0.8068(3) 0.3358(3) 0.0277(13) Uani 1 1 d . . .
C4 C 0.5370(7) 0.7593(3) 0.1989(4) 0.0301(14) Uani 1 1 d . . .
C5 C 0.6519(6) 0.8622(3) 0.2087(4) 0.0289(13) Uani 1 1 d . . .
C6 C 0.5782(6) 0.8125(3) 0.1580(3) 0.0277(13) Uani 1 1 d . . .
C7 C 0.6811(6) 0.8592(3) 0.2952(4) 0.0274(13) Uani 1 1 d . . .
C8 C 0.5344(7) 0.8198(4) 0.0661(4) 0.0374(16) Uani 1 1 d . . .
H8A H 0.4545 0.8458 0.0504 0.056 Uiso 1 1 calc R . .
H8B H 0.5168 0.7775 0.0403 0.056 Uiso 1 1 calc R . .
H8C H 0.6034 0.8410 0.0473 0.056 Uiso 1 1 calc R . .
C9 C 0.6648(11) 0.7425(5) 0.4704(6) 0.037(2) Uani 1 1 d . . .
H9A H 0.5743 0.7271 0.4576 0.056 Uiso 1 1 calc R . .
H9B H 0.7005 0.7469 0.5304 0.056 Uiso 1 1 calc R . .
H9C H 0.7179 0.7118 0.4496 0.056 Uiso 1 1 calc R . .
C10 C 0.6679(7) 0.8075(3) 0.4293(4) 0.0300(16) Uani 1 1 d . . .
H10 H 0.7596 0.8238 0.4499 0.036 Uiso 1 1 calc R . .
C11 C 0.8240(10) 0.7421(5) 0.0126(6) 0.033(2) Uani 1 1 d . . .
H11 H 0.8206 0.6987 0.0289 0.040 Uiso 1 1 calc R . .
C12 C 0.8680(6) 0.7888(4) 0.0714(4) 0.0258(13) Uani 1 1 d . . .
C13 C 0.8709(7) 0.8521(4) 0.0460(4) 0.0332(16) Uani 1 1 d . . .
H13 H 0.8984 0.8851 0.0860 0.040 Uiso 1 1 calc R . .
C14 C 0.7898(6) 0.8200(5) -0.0959(4) 0.050(2) Uani 1 1 d . . .
H14 H 0.7637 0.8305 -0.1530 0.061 Uiso 1 1 calc R . .
C15 C 0.7843(8) 0.7585(4) -0.0712(4) 0.0434(19) Uani 1 1 d . . .
H15 H 0.7529 0.7261 -0.1115 0.052 Uiso 1 1 calc R . .
C16 C 0.8336(7) 0.8671(4) -0.0377(4) 0.049(2) Uani 1 1 d . . .
H16 H 0.8384 0.9102 -0.0548 0.059 Uiso 1 1 calc R . .
C17 C 1.0401(6) 0.8764(3) 0.2706(4) 0.0283(13) Uani 1 1 d . . .
H17 H 0.9599 0.8840 0.2837 0.034 Uiso 1 1 calc R . .
C18 C 1.0513(5) 0.8242(3) 0.2225(3) 0.0214(11) Uani 1 1 d . . .
C19 C 1.2613(6) 0.9056(3) 0.2805(4) 0.0341(15) Uani 1 1 d . . .
H19 H 1.3344 0.9329 0.3017 0.041 Uiso 1 1 calc R . .
C20 C 1.1448(6) 0.9177(3) 0.3000(4) 0.0349(14) Uani 1 1 d . . .
H20 H 1.1370 0.9536 0.3328 0.042 Uiso 1 1 calc R . .
C21 C 1.1676(6) 0.8136(3) 0.2022(4) 0.0277(13) Uani 1 1 d . . .
H21 H 1.1758 0.7782 0.1686 0.033 Uiso 1 1 calc R . .
C22 C 1.2723(6) 0.8553(3) 0.2318(4) 0.0329(15) Uani 1 1 d . . .
H22 H 1.3519 0.8485 0.2177 0.039 Uiso 1 1 calc R . .
C23 C 0.9591(5) 0.6884(3) 0.1959(3) 0.0227(11) Uani 1 1 d . . .
H23A H 1.0410 0.6820 0.2406 0.027 Uiso 1 1 calc R . .
H23B H 0.9655 0.6675 0.1443 0.027 Uiso 1 1 calc R . .
C24 C 0.8589(7) 0.6090(3) 0.3130(4) 0.0307(14) Uani 1 1 d . . .
C25 C 0.7670(9) 0.5978(4) 0.3560(5) 0.043(2) Uani 1 1 d . . .
H25 H 0.6840 0.6183 0.3409 0.051 Uiso 1 1 calc R . .
C26 C 0.9817(8) 0.5807(4) 0.3380(5) 0.0475(19) Uani 1 1 d . . .
H26 H 1.0451 0.5897 0.3093 0.057 Uiso 1 1 calc R . .
C27 C 1.0116(10) 0.5392(4) 0.4051(5) 0.067(3) Uani 1 1 d . . .
H27 H 1.0947 0.5188 0.4211 0.081 Uiso 1 1 calc R . .
C28 C 0.8021(11) 0.5544(4) 0.4234(5) 0.062(3) Uani 1 1 d . . .
H28 H 0.7393 0.5438 0.4520 0.074 Uiso 1 1 calc R . .
C29 C 0.9229(13) 0.5277(4) 0.4480(5) 0.075(4) Uani 1 1 d . . .
H29 H 0.9456 0.5009 0.4954 0.090 Uiso 1 1 calc R . .
C30 C 0.7101(7) 0.6133(3) 0.1440(4) 0.0269(15) Uani 1 1 d . . .
C31 C 0.6206(6) 0.6410(3) 0.0763(3) 0.0282(13) Uani 1 1 d . . .
H31 H 0.6111 0.6862 0.0733 0.034 Uiso 1 1 calc R . .
C32 C 0.7218(7) 0.5474(3) 0.1491(4) 0.0334(14) Uani 1 1 d . . .
H32 H 0.7831 0.5282 0.1949 0.040 Uiso 1 1 calc R . .
C33 C 0.5545(7) 0.5367(4) 0.0194(4) 0.0362(16) Uani 1 1 d . . .
H33 H 0.5002 0.5104 -0.0222 0.043 Uiso 1 1 calc R . .
C34 C 0.6435(7) 0.5092(3) 0.0868(4) 0.0395(16) Uani 1 1 d . . .
H34 H 0.6513 0.4639 0.0907 0.047 Uiso 1 1 calc R . .
C35 C 0.5449(6) 0.6032(3) 0.0129(4) 0.0327(14) Uani 1 1 d . . .
H35 H 0.4871 0.6225 -0.0344 0.039 Uiso 1 1 calc R . .

loop_
_atom_site_aniso_label
_atom_site_aniso_U_11
_atom_site_aniso_U_22
_atom_site_aniso_U_33
_atom_site_aniso_U_23
_atom_site_aniso_U_13
_atom_site_aniso_U_12
Ge1 0.0564(14) 0.0364(10) 0.0368(10) 0.0080(8) 0.0188(9) -0.0024(9)
Cl1 0.051(3) 0.033(2) 0.079(3) 0.000(2) -0.009(2) 0.008(2)
Cl2 0.075(8) 0.041(7) 0.027(5) -0.004(4) -0.010(5) -0.016(6)
Cl3 0.052(11) 0.033(7) 0.065(6) 0.002(4) 0.025(5) 0.012(6)
Ge2 0.0286(8) 0.0327(7) 0.0342(6) 0.0036(5) 0.0086(5) -0.0026(5)
Cl4 0.077(6) 0.027(3) 0.039(4) 0.009(3) 0.026(4) 0.010(3)
Cl5 0.041(6) 0.023(2) 0.036(3) 0.0004(18) 0.016(3) -0.003(3)
Cl6 0.073(2) 0.0317(16) 0.0315(14) 0.0064(12) 0.0018(14) 0.0082(15)
Os1 0.02026(10) 0.01857(10) 0.01511(9) 0.00048(10) 0.00404(7) -0.00166(11)
Cl7 0.0246(7) 0.0308(7) 0.0171(6) -0.0005(6) 0.0005(5) -0.0022(6)
P1 0.0232(9) 0.0173(8) 0.0174(9) -0.0005(6) 0.0062(7) -0.0013(6)
P2 0.0258(7) 0.0187(7) 0.0195(6) 0.0020(6) 0.0024(6) -0.0035(6)
C1 0.022(4) 0.033(4) 0.023(4) -0.001(3) 0.011(3) 0.003(3)
C2 0.048(5) 0.048(4) 0.034(4) -0.012(3) 0.016(4) 0.006(4)
C3 0.025(3) 0.036(4) 0.023(3) 0.000(3) 0.008(2) 0.006(3)
C4 0.028(3) 0.040(4) 0.021(3) -0.002(3) 0.003(3) 0.003(3)
C5 0.029(3) 0.033(3) 0.024(3) 0.009(3) 0.007(2) 0.012(3)
C6 0.025(3) 0.037(3) 0.023(3) 0.002(3) 0.010(2) 0.009(3)
C7 0.032(3) 0.023(3) 0.026(3) 0.002(2) 0.007(2) 0.010(2)
C8 0.038(3) 0.046(4) 0.024(3) 0.009(3) 0.002(3) 0.019(3)
C9 0.036(5) 0.050(5) 0.028(4) 0.001(4) 0.013(4) -0.001(4)
C10 0.027(3) 0.047(4) 0.018(3) -0.005(3) 0.009(2) -0.001(3)
C11 0.035(5) 0.038(4) 0.030(4) -0.008(3) 0.014(4) -0.005(3)
C12 0.022(3) 0.037(4) 0.021(3) 0.003(3) 0.009(3) 0.000(3)
C13 0.033(4) 0.035(4) 0.029(3) 0.006(3) 0.003(3) -0.005(3)
C14 0.027(3) 0.097(7) 0.026(3) 0.018(4) 0.003(3) -0.010(4)
C15 0.033(4) 0.075(6) 0.021(3) -0.012(3) 0.006(3) -0.007(4)
C16 0.042(4) 0.061(5) 0.042(4) 0.030(4) 0.009(3) 0.000(4)
C17 0.031(3) 0.022(3) 0.034(3) -0.002(3) 0.012(3) -0.005(2)
C18 0.022(3) 0.021(3) 0.019(2) 0.004(2) 0.003(2) -0.002(2)
C19 0.026(3) 0.032(4) 0.040(3) 0.007(3) 0.002(3) -0.006(3)
C20 0.038(4) 0.025(3) 0.039(3) -0.010(3) 0.006(3) -0.006(3)
C21 0.027(3) 0.029(3) 0.027(3) -0.003(2) 0.008(2) 0.000(2)
C22 0.016(3) 0.035(4) 0.047(4) 0.003(3) 0.008(3) -0.002(2)
C23 0.022(3) 0.017(3) 0.027(3) 0.001(2) 0.005(2) 0.000(2)
C24 0.047(4) 0.016(3) 0.023(3) 0.004(2) 0.000(3) -0.006(3)
C25 0.069(6) 0.031(4) 0.027(3) -0.002(3) 0.011(4) -0.013(4)
C26 0.047(4) 0.036(4) 0.047(4) 0.010(3) -0.008(3) -0.009(3)
C27 0.089(7) 0.028(4) 0.056(5) 0.017(4) -0.028(5) -0.009(4)
C28 0.122(8) 0.034(4) 0.032(4) -0.006(3) 0.023(5) -0.033(5)
C29 0.134(10) 0.029(4) 0.030(4) 0.018(4) -0.032(6) -0.025(6)
C30 0.030(3) 0.029(4) 0.023(3) -0.001(3) 0.010(3) -0.013(3)
C31 0.029(3) 0.026(3) 0.028(3) 0.002(2) 0.005(3) 0.005(2)
C32 0.043(4) 0.027(3) 0.028(3) -0.001(3) 0.007(3) 0.000(3)
C33 0.037(4) 0.042(4) 0.025(3) -0.011(3) 0.001(3) -0.007(3)
C34 0.056(4) 0.026(3) 0.034(3) -0.008(3) 0.008(3) -0.006(3)
C35 0.029(3) 0.040(4) 0.027(3) -0.002(3) 0.004(3) 0.004(3)

loop_
_atom_type_symbol
_atom_type_description
_atom_type_scat_dispersion_real
_atom_type_scat_dispersion_imag
_atom_type_scat_source
C C 0.0033 0.0016 'International Tables Vol C Tables 4.2.6.8 and 6.1.1.4'
H H 0.0000 0.0000 'International Tables Vol C Tables 4.2.6.8 and 6.1.1.4'
Os Os -1.2165 7.6030 'International Tables Vol C Tables 4.2.6.8 and 6.1.1.4'
P P 0.1023 0.0942 'International Tables Vol C Tables 4.2.6.8 and 6.1.1.4'
Cl Cl 0.1484 0.1585 'International Tables Vol C Tables 4.2.6.8 and 6.1.1.4'
Ge Ge 0.1547 1.8001 'International Tables Vol C Tables 4.2.6.8 and 6.1.1.4'

loop_
_geom_angle_atom_site_label_1
_geom_angle_atom_site_label_2
_geom_angle_atom_site_label_3
_geom_angle
_geom_angle_site_symmetry_1
_geom_angle_site_symmetry_3
_geom_angle_publ_flag
Cl2 Ge1 Cl1 95.0(7) . . ?
Cl2 Ge1 Cl3 95.4(8) . . ?
Cl1 Ge1 Cl3 96.0(7) . . ?
Cl6 Ge2 Cl5 96.1(5) . . ?
Cl6 Ge2 Cl4 96.4(4) . . ?
Cl5 Ge2 Cl4 96.1(6) . . ?
C4 Os1 C6 37.9(2) . . ?
C4 Os1 C5 67.3(2) . . ?
C6 Os1 C5 37.3(2) . . ?
C4 Os1 C7 79.0(2) . . ?
C6 Os1 C7 66.8(2) . . ?
C5 Os1 C7 36.5(2) . . ?
C4 Os1 C1 37.8(2) . . ?
C6 Os1 C1 67.8(2) . . ?
C5 Os1 C1 78.5(2) . . ?
C7 Os1 C1 65.8(2) . . ?
C4 Os1 C3 66.8(2) . . ?
C6 Os1 C3 79.5(2) . . ?
C5 Os1 C3 66.6(2) . . ?
C7 Os1 C3 37.3(2) . . ?
C1 Os1 C3 35.8(2) . . ?
C4 Os1 P1 129.26(18) . . ?
C6 Os1 P1 102.19(15) . . ?
C5 Os1 P1 98.83(16) . . ?
C7 Os1 P1 119.23(16) . . ?
C1 Os1 P1 166.88(18) . . ?
C3 Os1 P1 154.05(18) . . ?
C4 Os1 P2 99.61(18) . . ?
C6 Os1 P2 118.92(16) . . ?
C5 Os1 P2 153.08(16) . . ?
C7 Os1 P2 168.48(15) . . ?
C1 Os1 P2 106.08(19) . . ?
C3 Os1 P2 131.68(17) . . ?
P1 Os1 P2 70.56(5) . . ?
C4 Os1 Cl7 146.80(17) . . ?
C6 Os1 Cl7 159.52(17) . . ?
C5 Os1 Cl7 122.63(16) . . ?
C7 Os1 Cl7 93.35(15) . . ?
C1 Os1 Cl7 109.63(19) . . ?
C3 Os1 Cl7 87.55(15) . . ?
P1 Os1 Cl7 82.73(6) . . ?
P2 Os1 Cl7 81.53(5) . . ?
C12 P1 C18 102.9(3) . . ?
C12 P1 C23 107.7(3) . . ?
C18 P1 C23 110.4(3) . . ?
C12 P1 Os1 120.4(2) . . ?
C18 P1 Os1 118.35(19) . . ?
C23 P1 Os1 96.58(19) . . ?
C12 P1 P2 116.1(2) . . ?
C18 P1 P2 137.44(19) . . ?
C23 P1 P2 43.29(18) . . ?
Os1 P1 P2 54.97(5) . . ?
C24 P2 C30 102.4(3) . . ?
C24 P2 C23 109.1(3) . . ?
C30 P2 C23 108.5(3) . . ?
C24 P2 Os1 118.5(2) . . ?
C30 P2 Os1 122.0(2) . . ?
C23 P2 Os1 95.44(18) . . ?
C24 P2 P1 135.6(2) . . ?
C30 P2 P1 117.9(2) . . ?
C23 P2 P1 42.61(18) . . ?
Os1 P2 P1 54.47(5) . . ?
C3 C1 C4 119.9(6) . . ?
C3 C1 Os1 72.8(4) . . ?
C4 C1 Os1 68.1(4) . . ?
C1 C3 C7 119.0(6) . . ?
C1 C3 C10 122.8(6) . . ?
C7 C3 C10 118.2(6) . . ?
C1 C3 Os1 71.4(4) . . ?
C7 C3 Os1 70.0(3) . . ?
C10 C3 Os1 130.7(4) . . ?
C1 C4 C6 121.2(6) . . ?
C1 C4 Os1 74.0(4) . . ?
C6 C4 Os1 72.9(4) . . ?
C7 C5 C6 121.0(6) . . ?
C7 C5 Os1 72.0(3) . . ?
C6 C5 Os1 71.2(3) . . ?
C5 C6 C4 117.6(5) . . ?
C5 C6 C8 120.4(6) . . ?
C4 C6 C8 121.7(6) . . ?
C5 C6 Os1 71.5(3) . . ?
C4 C6 Os1 69.2(3) . . ?
C8 C6 Os1 135.8(4) . . ?
C5 C7 C3 121.1(6) . . ?
C5 C7 Os1 71.5(3) . . ?
C3 C7 Os1 72.7(3) . . ?
C3 C10 C9 115.7(7) . . ?
C3 C10 C2 108.0(6) . . ?
C9 C10 C2 112.6(7) . . ?
C12 C11 C15 120.0(9) . . ?
C11 C12 C13 118.9(7) . . ?
C11 C12 P1 122.6(7) . . ?
C13 C12 P1 118.3(6) . . ?
C16 C13 C12 120.1(7) . . ?
C15 C14 C16 119.6(6) . . ?
C14 C15 C11 120.9(7) . . ?
C14 C16 C13 120.4(7) . . ?
C18 C17 C20 120.5(6) . . ?
C21 C18 C17 119.8(5) . . ?
C21 C18 P1 120.3(4) . . ?
C17 C18 P1 119.9(4) . . ?
C22 C19 C20 120.9(6) . . ?
C19 C20 C17 119.0(6) . . ?
C18 C21 C22 119.4(6) . . ?
C19 C22 C21 120.4(6) . . ?
P1 C23 P2 94.1(3) . . ?
C26 C24 C25 120.6(7) . . ?
C26 C24 P2 122.7(6) . . ?
C25 C24 P2 116.6(6) . . ?
C24 C25 C28 117.2(9) . . ?
C24 C26 C27 119.8(9) . . ?
C29 C27 C26 120.5(9) . . ?
C29 C28 C25 121.6(9) . . ?
C27 C29 C28 120.2(7) . . ?
C32 C30 C31 119.5(6) . . ?
C32 C30 P2 120.3(5) . . ?
C31 C30 P2 120.1(5) . . ?
C35 C31 C30 120.8(6) . . ?
C30 C32 C34 119.9(6) . . ?
C34 C33 C35 119.7(6) . . ?
C33 C34 C32 120.6(7) . . ?
C31 C35 C33 119.4(6) . . ?

loop_
_geom_bond_atom_site_label_1
_geom_bond_atom_site_label_2
_geom_bond_distance
_geom_bond_site_symmetry_2
_geom_bond_publ_flag
Ge1 Cl2 2.240(16) . ?
Ge1 Cl1 2.294(5) . ?
Ge1 Cl3 2.30(3) . ?
Ge2 Cl6 2.258(3) . ?
Ge2 Cl5 2.32(2) . ?
Ge2 Cl4 2.338(16) . ?
Os1 C4 2.185(7) . ?
Os1 C6 2.235(6) . ?
Os1 C5 2.239(6) . ?
Os1 C7 2.246(6) . ?
Os1 C1 2.264(7) . ?
Os1 C3 2.281(6) . ?
Os1 P1 2.3193(19) . ?
Os1 P2 2.3336(16) . ?
Os1 Cl7 2.3990(14) . ?
P1 C12 1.808(7) . ?
P1 C18 1.822(6) . ?
P1 C23 1.824(6) . ?
P1 P2 2.687(2) . ?
P2 C24 1.821(6) . ?
P2 C30 1.834(6) . ?
P2 C23 1.847(6) . ?
C1 C3 1.396(10) . ?
C1 C4 1.444(9) . ?
C2 C10 1.535(10) . ?
C3 C7 1.447(9) . ?
C3 C10 1.515(8) . ?
C4 C6 1.438(9) . ?
C5 C7 1.403(8) . ?
C5 C6 1.430(9) . ?
C6 C8 1.495(7) . ?
C9 C10 1.527(12) . ?
C11 C12 1.376(11) . ?
C11 C15 1.399(12) . ?
C12 C13 1.391(10) . ?
C13 C16 1.390(9) . ?
C14 C15 1.354(12) . ?
C14 C16 1.376(12) . ?
C17 C18 1.382(8) . ?
C17 C20 1.386(8) . ?
C18 C21 1.388(8) . ?
C19 C22 1.358(9) . ?
C19 C20 1.388(10) . ?
C21 C22 1.391(8) . ?
C24 C26 1.387(10) . ?
C24 C25 1.386(11) . ?
C25 C28 1.419(11) . ?
C26 C27 1.388(10) . ?
C27 C29 1.359(16) . ?
C28 C29 1.354(14) . ?
C30 C32 1.382(10) . ?
C30 C31 1.392(9) . ?
C31 C35 1.390(8) . ?
C32 C34 1.395(9) . ?
C33 C34 1.385(9) . ?
C33 C35 1.394(10) . ?

loop_
_geom_torsion_atom_site_label_1
_geom_torsion_atom_site_label_2
_geom_torsion_atom_site_label_3
_geom_torsion_atom_site_label_4
_geom_torsion
_geom_torsion_site_symmetry_1
_geom_torsion_site_symmetry_2
_geom_torsion_site_symmetry_3
_geom_torsion_site_symmetry_4
_geom_torsion_publ_flag
C4 Os1 P1 C12 15.7(4) . . . . ?
C6 Os1 P1 C12 -14.4(3) . . . . ?
C5 Os1 P1 C12 -52.2(3) . . . . ?
C7 Os1 P1 C12 -84.4(3) . . . . ?
C1 Os1 P1 C12 25.0(9) . . . . ?
C3 Os1 P1 C12 -105.3(4) . . . . ?
P2 Os1 P1 C12 102.3(3) . . . . ?
Cl7 Os1 P1 C12 -174.2(3) . . . . ?
C4 Os1 P1 C18 143.4(3) . . . . ?
C6 Os1 P1 C18 113.3(3) . . . . ?
C5 Os1 P1 C18 75.5(3) . . . . ?
C7 Os1 P1 C18 43.3(3) . . . . ?
C1 Os1 P1 C18 152.7(8) . . . . ?
C3 Os1 P1 C18 22.3(4) . . . . ?
P2 Os1 P1 C18 -130.1(2) . . . . ?
Cl7 Os1 P1 C18 -46.5(2) . . . . ?
C4 Os1 P1 C23 -99.2(3) . . . . ?
C6 Os1 P1 C23 -129.3(3) . . . . ?
C5 Os1 P1 C23 -167.1(2) . . . . ?
C7 Os1 P1 C23 160.7(2) . . . . ?
C1 Os1 P1 C23 -89.9(9) . . . . ?
C3 Os1 P1 C23 139.7(4) . . . . ?
P2 Os1 P1 C23 -12.66(18) . . . . ?
Cl7 Os1 P1 C23 70.88(19) . . . . ?
C4 Os1 P1 P2 -86.6(2) . . . . ?
C6 Os1 P1 P2 -116.64(17) . . . . ?
C5 Os1 P1 P2 -154.43(16) . . . . ?
C7 Os1 P1 P2 173.33(17) . . . . ?
C1 Os1 P1 P2 -77.3(8) . . . . ?
C3 Os1 P1 P2 152.4(3) . . . . ?
Cl7 Os1 P1 P2 83.55(5) . . . . ?
C4 Os1 P2 C24 -104.0(3) . . . . ?
C6 Os1 P2 C24 -138.9(3) . . . . ?
C5 Os1 P2 C24 -162.0(4) . . . . ?
C7 Os1 P2 C24 -21.8(8) . . . . ?
C1 Os1 P2 C24 -65.7(3) . . . . ?
C3 Os1 P2 C24 -36.6(3) . . . . ?
P1 Os1 P2 C24 127.7(3) . . . . ?
Cl7 Os1 P2 C24 42.4(2) . . . . ?
C4 Os1 P2 C30 25.0(3) . . . . ?
C6 Os1 P2 C30 -9.9(3) . . . . ?
C5 Os1 P2 C30 -33.0(4) . . . . ?
C7 Os1 P2 C30 107.1(8) . . . . ?
C1 Os1 P2 C30 63.3(3) . . . . ?
C3 Os1 P2 C30 92.3(3) . . . . ?
P1 Os1 P2 C30 -103.4(3) . . . . ?
Cl7 Os1 P2 C30 171.4(3) . . . . ?
C4 Os1 P2 C23 140.9(2) . . . . ?
C6 Os1 P2 C23 106.0(2) . . . . ?
C5 Os1 P2 C23 82.9(4) . . . . ?
C7 Os1 P2 C23 -137.0(8) . . . . ?
C1 Os1 P2 C23 179.2(3) . . . . ?
C3 Os1 P2 C23 -151.8(3) . . . . ?
P1 Os1 P2 C23 12.48(18) . . . . ?
Cl7 Os1 P2 C23 -72.75(18) . . . . ?
C4 Os1 P2 P1 128.38(18) . . . . ?
C6 Os1 P2 P1 93.48(18) . . . . ?
C5 Os1 P2 P1 70.4(4) . . . . ?
C7 Os1 P2 P1 -149.5(8) . . . . ?
C1 Os1 P2 P1 166.68(18) . . . . ?
C3 Os1 P2 P1 -164.2(2) . . . . ?
Cl7 Os1 P2 P1 -85.23(7) . . . . ?
C12 P1 P2 C24 153.6(4) . . . . ?
C18 P1 P2 C24 -0.9(5) . . . . ?
C23 P1 P2 C24 65.2(4) . . . . ?
Os1 P1 P2 C24 -96.3(3) . . . . ?
C12 P1 P2 C30 1.0(4) . . . . ?
C18 P1 P2 C30 -153.5(4) . . . . ?
C23 P1 P2 C30 -87.5(4) . . . . ?
Os1 P1 P2 C30 111.1(3) . . . . ?
C12 P1 P2 C23 88.4(4) . . . . ?
C18 P1 P2 C23 -66.1(4) . . . . ?
Os1 P1 P2 C23 -161.5(3) . . . . ?
C12 P1 P2 Os1 -110.1(3) . . . . ?
C18 P1 P2 Os1 95.4(3) . . . . ?
C23 P1 P2 Os1 161.5(3) . . . . ?
C4 Os1 C1 C3 -133.4(6) . . . . ?
C6 Os1 C1 C3 -103.2(4) . . . . ?
C5 Os1 C1 C3 -65.7(4) . . . . ?
C7 Os1 C1 C3 -29.7(4) . . . . ?
P1 Os1 C1 C3 -145.2(7) . . . . ?
P2 Os1 C1 C3 141.6(3) . . . . ?
Cl7 Os1 C1 C3 55.1(4) . . . . ?
C6 Os1 C1 C4 30.2(4) . . . . ?
C5 Os1 C1 C4 67.7(4) . . . . ?
C7 Os1 C1 C4 103.8(4) . . . . ?
C3 Os1 C1 C4 133.4(6) . . . . ?
P1 Os1 C1 C4 -11.8(11) . . . . ?
P2 Os1 C1 C4 -85.0(4) . . . . ?
Cl7 Os1 C1 C4 -171.5(3) . . . . ?
C4 C1 C3 C7 2.2(9) . . . . ?
Os1 C1 C3 C7 53.3(5) . . . . ?
C4 C1 C3 C10 -178.1(6) . . . . ?
Os1 C1 C3 C10 -127.0(6) . . . . ?
C4 C1 C3 Os1 -51.1(6) . . . . ?
C4 Os1 C3 C1 29.0(4) . . . . ?
C6 Os1 C3 C1 66.5(4) . . . . ?
C5 Os1 C3 C1 103.3(4) . . . . ?
C7 Os1 C3 C1 131.8(5) . . . . ?
P1 Os1 C3 C1 162.8(3) . . . . ?
P2 Os1 C3 C1 -53.0(4) . . . . ?
Cl7 Os1 C3 C1 -129.4(4) . . . . ?
C4 Os1 C3 C7 -102.8(4) . . . . ?
C6 Os1 C3 C7 -65.3(4) . . . . ?
C5 Os1 C3 C7 -28.5(3) . . . . ?
C1 Os1 C3 C7 -131.8(5) . . . . ?
P1 Os1 C3 C7 31.0(5) . . . . ?
P2 Os1 C3 C7 175.2(3) . . . . ?
Cl7 Os1 C3 C7 98.8(3) . . . . ?
C4 Os1 C3 C10 146.7(7) . . . . ?
C6 Os1 C3 C10 -175.7(6) . . . . ?
C5 Os1 C3 C10 -139.0(7) . . . . ?
C7 Os1 C3 C10 -110.5(7) . . . . ?
C1 Os1 C3 C10 117.7(8) . . . . ?
P1 Os1 C3 C10 -79.5(7) . . . . ?
P2 Os1 C3 C10 64.7(7) . . . . ?
Cl7 Os1 C3 C10 -11.7(6) . . . . ?
C3 C1 C4 C6 -4.8(10) . . . . ?
Os1 C1 C4 C6 -58.0(6) . . . . ?
C3 C1 C4 Os1 53.2(6) . . . . ?
C6 Os1 C4 C1 -130.6(5) . . . . ?
C5 Os1 C4 C1 -100.7(4) . . . . ?
C7 Os1 C4 C1 -64.5(4) . . . . ?
C3 Os1 C4 C1 -27.5(4) . . . . ?
P1 Os1 C4 C1 176.6(3) . . . . ?
P2 Os1 C4 C1 103.9(4) . . . . ?
Cl7 Os1 C4 C1 14.7(6) . . . . ?
C5 Os1 C4 C6 29.9(3) . . . . ?
C7 Os1 C4 C6 66.1(3) . . . . ?
C1 Os1 C4 C6 130.6(5) . . . . ?
C3 Os1 C4 C6 103.1(4) . . . . ?
P1 Os1 C4 C6 -52.8(4) . . . . ?
P2 Os1 C4 C6 -125.5(3) . . . . ?
Cl7 Os1 C4 C6 145.3(3) . . . . ?
C4 Os1 C5 C7 102.6(4) . . . . ?
C6 Os1 C5 C7 133.0(5) . . . . ?
C1 Os1 C5 C7 64.6(4) . . . . ?
C3 Os1 C5 C7 29.1(4) . . . . ?
P1 Os1 C5 C7 -128.4(3) . . . . ?
P2 Os1 C5 C7 167.6(3) . . . . ?
Cl7 Os1 C5 C7 -41.4(4) . . . . ?
C4 Os1 C5 C6 -30.4(3) . . . . ?
C7 Os1 C5 C6 -133.0(5) . . . . ?
C1 Os1 C5 C6 -68.4(4) . . . . ?
C3 Os1 C5 C6 -103.9(4) . . . . ?
P1 Os1 C5 C6 98.6(3) . . . . ?
P2 Os1 C5 C6 34.5(6) . . . . ?
Cl7 Os1 C5 C6 -174.5(3) . . . . ?
C7 C5 C6 C4 -0.9(8) . . . . ?
Os1 C5 C6 C4 53.3(5) . . . . ?
C7 C5 C6 C8 172.9(5) . . . . ?
Os1 C5 C6 C8 -132.9(5) . . . . ?
C7 C5 C6 Os1 -54.2(5) . . . . ?
C1 C4 C6 C5 4.1(9) . . . . ?
Os1 C4 C6 C5 -54.4(5) . . . . ?
C1 C4 C6 C8 -169.7(6) . . . . ?
Os1 C4 C6 C8 131.9(5) . . . . ?
C1 C4 C6 Os1 58.5(6) . . . . ?
C4 Os1 C6 C5 130.5(5) . . . . ?
C7 Os1 C6 C5 28.2(3) . . . . ?
C1 Os1 C6 C5 100.4(4) . . . . ?
C3 Os1 C6 C5 65.0(4) . . . . ?
P1 Os1 C6 C5 -88.6(3) . . . . ?
P2 Os1 C6 C5 -162.9(3) . . . . ?
Cl7 Os1 C6 C5 13.4(6) . . . . ?
C5 Os1 C6 C4 -130.5(5) . . . . ?
C7 Os1 C6 C4 -102.3(4) . . . . ?
C1 Os1 C6 C4 -30.2(4) . . . . ?
C3 Os1 C6 C4 -65.5(4) . . . . ?
P1 Os1 C6 C4 140.9(3) . . . . ?
P2 Os1 C6 C4 66.5(4) . . . . ?
Cl7 Os1 C6 C4 -117.1(5) . . . . ?
C4 Os1 C6 C8 -114.5(8) . . . . ?
C5 Os1 C6 C8 115.0(8) . . . . ?
C7 Os1 C6 C8 143.2(8) . . . . ?
C1 Os1 C6 C8 -144.7(8) . . . . ?
C3 Os1 C6 C8 180.0(7) . . . . ?
P1 Os1 C6 C8 26.4(7) . . . . ?
P2 Os1 C6 C8 -48.0(7) . . . . ?
Cl7 Os1 C6 C8 128.4(6) . . . . ?
C6 C5 C7 C3 -1.6(8) . . . . ?
Os1 C5 C7 C3 -55.4(5) . . . . ?
C6 C5 C7 Os1 53.8(5) . . . . ?
C1 C3 C7 C5 0.9(9) . . . . ?
C10 C3 C7 C5 -178.8(5) . . . . ?
Os1 C3 C7 C5 54.8(5) . . . . ?
C1 C3 C7 Os1 -53.9(5) . . . . ?
C10 C3 C7 Os1 126.4(5) . . . . ?
C4 Os1 C7 C5 -66.5(4) . . . . ?
C6 Os1 C7 C5 -28.8(4) . . . . ?
C1 Os1 C7 C5 -103.9(4) . . . . ?
C3 Os1 C7 C5 -132.4(5) . . . . ?
P1 Os1 C7 C5 62.5(4) . . . . ?
P2 Os1 C7 C5 -150.8(7) . . . . ?
Cl7 Os1 C7 C5 146.1(3) . . . . ?
C4 Os1 C7 C3 65.9(4) . . . . ?
C6 Os1 C7 C3 103.6(4) . . . . ?
C5 Os1 C7 C3 132.4(5) . . . . ?
C1 Os1 C7 C3 28.5(4) . . . . ?
P1 Os1 C7 C3 -165.0(3) . . . . ?
P2 Os1 C7 C3 -18.3(10) . . . . ?
Cl7 Os1 C7 C3 -81.5(3) . . . . ?
C1 C3 C10 C9 22.8(10) . . . . ?
C7 C3 C10 C9 -157.5(7) . . . . ?
Os1 C3 C10 C9 -70.4(8) . . . . ?
C1 C3 C10 C2 -104.4(8) . . . . ?
C7 C3 C10 C2 75.3(7) . . . . ?
Os1 C3 C10 C2 162.4(5) . . . . ?
C15 C11 C12 C13 0.6(12) . . . . ?
C15 C11 C12 P1 175.7(6) . . . . ?
C18 P1 C12 C11 143.0(7) . . . . ?
C23 P1 C12 C11 26.4(7) . . . . ?
Os1 P1 C12 C11 -82.7(7) . . . . ?
P2 P1 C12 C11 -19.6(7) . . . . ?
C18 P1 C12 C13 -41.9(6) . . . . ?
C23 P1 C12 C13 -158.5(5) . . . . ?
Os1 P1 C12 C13 92.5(6) . . . . ?
P2 P1 C12 C13 155.5(5) . . . . ?
C11 C12 C13 C16 -2.0(11) . . . . ?
P1 C12 C13 C16 -177.3(5) . . . . ?
C16 C14 C15 C11 -0.8(12) . . . . ?
C12 C11 C15 C14 0.8(13) . . . . ?
C15 C14 C16 C13 -0.6(11) . . . . ?
C12 C13 C16 C14 2.0(11) . . . . ?
C20 C17 C18 C21 -1.0(9) . . . . ?
C20 C17 C18 P1 -177.6(5) . . . . ?
C12 P1 C18 C21 -65.8(5) . . . . ?
C23 P1 C18 C21 48.8(5) . . . . ?
Os1 P1 C18 C21 158.7(4) . . . . ?
P2 P1 C18 C21 90.8(5) . . . . ?
C12 P1 C18 C17 110.8(5) . . . . ?
C23 P1 C18 C17 -134.6(5) . . . . ?
Os1 P1 C18 C17 -24.7(5) . . . . ?
P2 P1 C18 C17 -92.6(5) . . . . ?
C22 C19 C20 C17 1.8(10) . . . . ?
C18 C17 C20 C19 -0.3(9) . . . . ?
C17 C18 C21 C22 0.8(9) . . . . ?
P1 C18 C21 C22 177.4(5) . . . . ?
C20 C19 C22 C21 -1.9(10) . . . . ?
C18 C21 C22 C19 0.6(9) . . . . ?
C12 P1 C23 P2 -109.6(3) . . . . ?
C18 P1 C23 P2 138.7(2) . . . . ?
Os1 P1 C23 P2 15.2(2) . . . . ?
C24 P2 C23 P1 -137.8(3) . . . . ?
C30 P2 C23 P1 111.4(3) . . . . ?
Os1 P2 C23 P1 -15.1(2) . . . . ?
C30 P2 C24 C26 102.2(6) . . . . ?
C23 P2 C24 C26 -12.7(6) . . . . ?
Os1 P2 C24 C26 -120.3(5) . . . . ?
P1 P2 C24 C26 -53.3(7) . . . . ?
C30 P2 C24 C25 -80.0(5) . . . . ?
C23 P2 C24 C25 165.2(5) . . . . ?
Os1 P2 C24 C25 57.6(6) . . . . ?
P1 P2 C24 C25 124.6(5) . . . . ?
C26 C24 C25 C28 -2.8(10) . . . . ?
P2 C24 C25 C28 179.3(5) . . . . ?
C25 C24 C26 C27 2.0(10) . . . . ?
P2 C24 C26 C27 179.8(6) . . . . ?
C24 C26 C27 C29 -2.0(12) . . . . ?
C24 C25 C28 C29 3.7(11) . . . . ?
C26 C27 C29 C28 3.0(13) . . . . ?
C25 C28 C29 C27 -3.9(13) . . . . ?
C24 P2 C30 C32 -21.0(6) . . . . ?
C23 P2 C30 C32 94.3(6) . . . . ?
Os1 P2 C30 C32 -156.6(5) . . . . ?
P1 P2 C30 C32 139.8(5) . . . . ?
C24 P2 C30 C31 158.8(5) . . . . ?
C23 P2 C30 C31 -85.9(6) . . . . ?
Os1 P2 C30 C31 23.2(6) . . . . ?
P1 P2 C30 C31 -40.4(6) . . . . ?
C32 C30 C31 C35 -1.4(10) . . . . ?
P2 C30 C31 C35 178.8(5) . . . . ?
C31 C30 C32 C34 -0.4(10) . . . . ?
P2 C30 C32 C34 179.4(5) . . . . ?
C35 C33 C34 C32 1.2(11) . . . . ?
C30 C32 C34 C33 0.5(11) . . . . ?
C30 C31 C35 C33 3.1(10) . . . . ?
C34 C33 C35 C31 -3.0(10) . . . . ?

loop_
_platon_squeeze_void_nr
_platon_squeeze_void_average_x
_platon_squeeze_void_average_y
_platon_squeeze_void_average_z
_platon_squeeze_void_volume
_platon_squeeze_void_count_electrons
_platon_squeeze_void_content
1 0.330 0.903 0.496 11 0 ' '
2 0.330 0.097 0.995 11 0 ' '
3 0.830 0.403 0.496 11 0 ' '
4 0.830 0.597 0.995 11 0 ' '
